data_7033066
loop_
_publ_author_name
'Yu, Wei-Bin'
'He, Qing-Ya'
'Ma, Xiu-Fang'
'Shi, Hua-Tian'
'Wei, Xianwen'

_publ_section_title
;
 A new copper species based on an azo-compound utilized as a homogeneous
 catalyst for water oxidation.
;
_journal_issue 1
_journal_name_full 'Dalton transactions (Cambridge, England : 2003)'
_journal_page_first 351
_journal_page_last 358
_journal_paper_doi 10.1039/c4dt03097d
_journal_volume 44
_journal_year 2015
_chemical_formula_sum 'C15 H10 Cu N4 O4'
_chemical_formula_weight 373.81
_chemical_name_systematic
; 
 ? 
;
_space_group_IT_number 14
_symmetry_cell_setting monoclinic
_symmetry_space_group_name_Hall '-P 2yn'
_symmetry_space_group_name_H-M 'P 1 21/n 1'
_atom_sites_solution_hydrogens geom
_atom_sites_solution_primary direct
_atom_sites_solution_secondary difmap
_audit_creation_method SHELXL-97
_cell_angle_alpha 90.00
_cell_angle_beta 108.792(4)
_cell_angle_gamma 90.00
_cell_formula_units_Z 4
_cell_length_a 9.046(3)
_cell_length_b 11.876(4)
_cell_length_c 14.006(5)
_cell_measurement_reflns_used 1140
_cell_measurement_temperature 296(2)
_cell_measurement_theta_max 22.61
_cell_measurement_theta_min 2.30
_cell_volume 1424.5(8)
_computing_cell_refinement 'Bruker SAINT'
_computing_data_collection 'Bruker APEX2'
_computing_data_reduction 'Bruker SAINT'
_computing_molecular_graphics 'Bruker SHELXTL'
_computing_publication_material 'Bruker SHELXTL'
_computing_structure_refinement 'SHELXL-97 (Sheldrick, 2008)'
_computing_structure_solution 'SHELXS-97 (Sheldrick, 2008)'
_diffrn_ambient_temperature 296(2)
_diffrn_measured_fraction_theta_full 0.995
_diffrn_measured_fraction_theta_max 0.995
_diffrn_measurement_device_type MoK\a
_diffrn_measurement_method '\f and \w scans'
_diffrn_radiation_monochromator graphite
_diffrn_radiation_source 'fine-focus sealed tube'
_diffrn_radiation_type MoK\a
_diffrn_radiation_wavelength 0.71073
_diffrn_reflns_av_R_equivalents 0.0580
_diffrn_reflns_av_unetI/netI 0.0803
_diffrn_reflns_limit_h_max 11
_diffrn_reflns_limit_h_min -11
_diffrn_reflns_limit_k_max 7
_diffrn_reflns_limit_k_min -15
_diffrn_reflns_limit_l_max 18
_diffrn_reflns_limit_l_min -17
_diffrn_reflns_number 8608
_diffrn_reflns_theta_full 27.59
_diffrn_reflns_theta_max 27.59
_diffrn_reflns_theta_min 2.93
_exptl_absorpt_coefficient_mu 1.563
_exptl_absorpt_correction_T_max 0.7993
_exptl_absorpt_correction_T_min 0.7349
_exptl_crystal_colour brown
_exptl_crystal_density_diffrn 1.743
_exptl_crystal_density_method 'not measured'
_exptl_crystal_description needle
_exptl_crystal_F_000 756
_exptl_crystal_size_max 0.21
_exptl_crystal_size_mid 0.17
_exptl_crystal_size_min 0.15
_refine_diff_density_max 0.428
_refine_diff_density_min -0.646
_refine_diff_density_rms 0.089
_refine_ls_extinction_method none
_refine_ls_goodness_of_fit_ref 0.922
_refine_ls_hydrogen_treatment mixed
_refine_ls_matrix_type full
_refine_ls_number_parameters 217
_refine_ls_number_reflns 3289
_refine_ls_number_restraints 0
_refine_ls_restrained_S_all 0.922
_refine_ls_R_factor_all 0.1065
_refine_ls_R_factor_gt 0.0538
_refine_ls_shift/su_max 0.001
_refine_ls_shift/su_mean 0.000
_refine_ls_structure_factor_coef Fsqd
_refine_ls_weighting_details 'calc w=1/[\s^2^(Fo^2^)+(0.1000P)^2^+0.2409P] where P=(Fo^2^+2Fc^2^)/3'
_refine_ls_weighting_scheme calc
_refine_ls_wR_factor_gt 0.1410
_refine_ls_wR_factor_ref 0.1754
_reflns_number_gt 1904
_reflns_number_total 3289
_reflns_threshold_expression >2sigma(I)
_cod_data_source_file c4dt03097d2.cif
_cod_data_source_block p21n
_cod_depositor_comments
;
The following automatic conversions were performed:

'_symmetry_cell_setting' value 'Monoclinic' changed to 'monoclinic'
according to
/usr/data/users/saulius/crontab/automatic-downloads/rss-feeds/RSC/lib/dictionaries/cif_core.dic
dictionary named 'cif_core.dic' version 2.4.2 from 2011-04-26.

Automatic conversion script
Id: cif_fix_values 2827 2014-09-09 07:05:25Z andrius 

 Adding full bibliography for 7033066.cif.
;
_cod_original_sg_symbol_H-M 'P2(1)/n  '
_cod_database_code 7033066

loop_
_symmetry_equiv_pos_as_xyz
'x, y, z'
'-x+1/2, y+1/2, -z+1/2'
'-x, -y, -z'
'x-1/2, -y-1/2, z-1/2'

loop_
_atom_site_label
_atom_site_type_symbol
_atom_site_fract_x
_atom_site_fract_y
_atom_site_fract_z
_atom_site_U_iso_or_equiv
_atom_site_adp_type
_atom_site_occupancy
_atom_site_symmetry_multiplicity
_atom_site_calc_flag
_atom_site_refinement_flags
Cu1 Cu 0.24085(7) 0.52060(5) 0.84569(4) 0.0424(2) Uani 1 1 d .
O2 O 0.1961(4) 0.5329(3) 0.6976(3) 0.0505(9) Uani 1 1 d .
N1 N 0.2799(4) 0.5270(3) 0.9907(3) 0.0341(8) Uani 1 1 d .
N3 N 0.3871(4) 0.6493(3) 0.8818(3) 0.0387(9) Uani 1 1 d .
O3 O 0.3494(4) 0.3903(3) 0.7443(3) 0.0603(10) Uani 1 1 d .
N2 N 0.3756(4) 0.6004(3) 1.0440(3) 0.0412(9) Uani 1 1 d .
C7 C 0.4353(5) 0.6682(4) 0.9833(3) 0.0360(10) Uani 1 1 d .
N4 N 0.2767(5) 0.4538(4) 0.6749(3) 0.0454(10) Uani 1 1 d .
O1 O 0.1041(4) 0.3973(3) 0.8546(2) 0.0481(8) Uani 1 1 d .
C6 C 0.2018(5) 0.4510(4) 1.0271(3) 0.0358(10) Uani 1 1 d .
O4 O 0.2751(5) 0.4436(4) 0.5883(3) 0.0694(12) Uani 1 1 d .
C5 C 0.2000(5) 0.4349(4) 1.1293(3) 0.0360(10) Uani 1 1 d .
C11 C 0.4423(6) 0.7143(4) 0.8240(3) 0.0452(12) Uani 1 1 d .
H11 H 0.4100 0.7014 0.7548 0.054 Uiso 1 1 calc R
C8 C 0.5400(6) 0.7527(4) 1.0267(4) 0.0445(11) Uani 1 1 d .
H8 H 0.5728 0.7646 1.0961 0.053 Uiso 1 1 calc R
C1 C 0.1039(5) 0.3818(4) 0.9456(3) 0.0391(10) Uani 1 1 d .
C10 C 0.5463(6) 0.8005(4) 0.8638(4) 0.0490(12) Uani 1 1 d .
H10 H 0.5828 0.8453 0.8217 0.059 Uiso 1 1 calc R
C9 C 0.5948(6) 0.8193(4) 0.9643(4) 0.0495(13) Uani 1 1 d .
H9 H 0.6652 0.8771 0.9915 0.059 Uiso 1 1 calc R
C4 C 0.1030(5) 0.3490(4) 1.1466(4) 0.0418(11) Uani 1 1 d .
C3 C 0.0094(6) 0.2809(4) 1.0632(4) 0.0473(12) Uani 1 1 d .
H3 H -0.0531 0.2242 1.0755 0.057 Uiso 1 1 calc R
C2 C 0.0104(6) 0.2972(4) 0.9687(4) 0.0472(12) Uani 1 1 d .
H2 H -0.0517 0.2520 0.9171 0.057 Uiso 1 1 calc R
C12 C 0.0984(6) 0.3309(4) 1.2441(4) 0.0503(13) Uani 1 1 d .
H12 H 0.0336 0.2752 1.2553 0.060 Uiso 1 1 calc R
C15 C 0.2933(6) 0.4978(4) 1.2122(4) 0.0401(11) Uani 1 1 d .
H15 H 0.3596 0.5535 1.2030 0.048 Uiso 1 1 calc R
C14 C 0.2854(6) 0.4760(4) 1.3075(4) 0.0496(13) Uani 1 1 d .
H14 H 0.3473 0.5179 1.3618 0.060 Uiso 1 1 calc R
C13 C 0.1889(6) 0.3944(5) 1.3241(4) 0.0531(13) Uani 1 1 d .
H13 H 0.1846 0.3821 1.3887 0.064 Uiso 1 1 calc R

loop_
_atom_site_aniso_label
_atom_site_aniso_U_11
_atom_site_aniso_U_22
_atom_site_aniso_U_33
_atom_site_aniso_U_23
_atom_site_aniso_U_13
_atom_site_aniso_U_12
Cu1 0.0494(4) 0.0434(4) 0.0342(3) -0.0038(3) 0.0131(3) -0.0039(3)
O2 0.065(2) 0.046(2) 0.0378(18) -0.0048(15) 0.0121(17) 0.0083(18)
N1 0.0313(19) 0.0313(19) 0.038(2) -0.0035(16) 0.0092(16) -0.0001(16)
N3 0.041(2) 0.034(2) 0.039(2) -0.0002(17) 0.0100(17) -0.0036(17)
O3 0.055(2) 0.068(3) 0.056(2) 0.0180(19) 0.0145(18) 0.016(2)
N2 0.043(2) 0.044(2) 0.036(2) -0.0006(17) 0.0139(18) -0.0079(18)
C7 0.035(2) 0.038(2) 0.038(2) 0.0046(19) 0.0156(19) 0.006(2)
N4 0.042(2) 0.050(3) 0.045(3) -0.008(2) 0.015(2) -0.0022(19)
O1 0.052(2) 0.053(2) 0.0370(18) -0.0156(15) 0.0118(15) -0.0110(16)
C6 0.031(2) 0.041(3) 0.036(2) -0.0045(19) 0.0126(19) 0.0005(19)
O4 0.092(3) 0.083(3) 0.038(2) -0.002(2) 0.027(2) 0.024(2)
C5 0.036(2) 0.032(2) 0.044(3) 0.005(2) 0.019(2) 0.006(2)
C11 0.050(3) 0.048(3) 0.036(3) 0.008(2) 0.012(2) 0.005(2)
C8 0.042(3) 0.049(3) 0.042(3) -0.003(2) 0.012(2) -0.002(2)
C1 0.035(2) 0.041(3) 0.044(3) -0.002(2) 0.016(2) 0.000(2)
C10 0.049(3) 0.052(3) 0.046(3) 0.013(2) 0.016(2) -0.002(2)
C9 0.047(3) 0.038(3) 0.061(3) -0.001(2) 0.014(3) -0.004(2)
C4 0.040(3) 0.036(3) 0.054(3) 0.005(2) 0.022(2) 0.007(2)
C3 0.040(3) 0.041(3) 0.063(3) 0.000(2) 0.020(3) -0.009(2)
C2 0.041(3) 0.040(3) 0.058(3) -0.012(2) 0.013(2) -0.012(2)
C12 0.056(3) 0.047(3) 0.060(3) 0.014(3) 0.036(3) 0.002(3)
C15 0.041(3) 0.045(3) 0.039(3) -0.002(2) 0.020(2) -0.001(2)
C14 0.052(3) 0.058(3) 0.040(3) 0.000(2) 0.017(2) 0.002(3)
C13 0.062(3) 0.063(4) 0.045(3) 0.012(3) 0.033(3) 0.010(3)

loop_
_atom_type_symbol
_atom_type_description
_atom_type_scat_dispersion_real
_atom_type_scat_dispersion_imag
_atom_type_scat_source
C C 0.0033 0.0016 'International Tables Vol C Tables 4.2.6.8 and 6.1.1.4'
H H 0.0000 0.0000 'International Tables Vol C Tables 4.2.6.8 and 6.1.1.4'
N N 0.0061 0.0033 'International Tables Vol C Tables 4.2.6.8 and 6.1.1.4'
O O 0.0106 0.0060 'International Tables Vol C Tables 4.2.6.8 and 6.1.1.4'
Cu Cu 0.3201 1.2651 'International Tables Vol C Tables 4.2.6.8 and 6.1.1.4'

loop_
_geom_angle_atom_site_label_1
_geom_angle_atom_site_label_2
_geom_angle_atom_site_label_3
_geom_angle
O1 Cu1 N1 82.40(14)
O1 Cu1 N3 162.09(14)
N1 Cu1 N3 79.74(15)
O1 Cu1 O2 101.69(14)
N1 Cu1 O2 173.42(14)
N3 Cu1 O2 95.99(15)
N4 O2 Cu1 105.2(3)
N2 N1 C6 125.0(4)
N2 N1 Cu1 119.6(3)
C6 N1 Cu1 115.4(3)
C11 N3 C7 119.0(4)
C11 N3 Cu1 130.2(3)
C7 N3 Cu1 110.8(3)
N1 N2 C7 110.9(4)
N3 C7 C8 121.5(4)
N3 C7 N2 118.9(4)
C8 C7 N2 119.7(4)
O4 N4 O3 123.8(4)
O4 N4 O2 119.5(4)
O3 N4 O2 116.8(4)
C1 O1 Cu1 112.0(3)
N1 C6 C5 129.7(4)
N1 C6 C1 110.1(4)
C5 C6 C1 120.2(4)
C15 C5 C4 118.6(4)
C15 C5 C6 123.3(4)
C4 C5 C6 118.0(4)
N3 C11 C10 121.7(4)
C7 C8 C9 118.1(4)
O1 C1 C2 121.2(4)
O1 C1 C6 120.1(4)
C2 C1 C6 118.6(4)
C9 C10 C11 119.6(5)
C10 C9 C8 120.1(5)
C12 C4 C5 119.6(5)
C12 C4 C3 120.6(4)
C5 C4 C3 119.8(4)
C2 C3 C4 121.8(4)
C3 C2 C1 121.6(5)
C13 C12 C4 120.9(5)
C14 C15 C5 119.6(5)
C13 C14 C15 121.9(5)
C14 C13 C12 119.4(5)

loop_
_geom_bond_atom_site_label_1
_geom_bond_atom_site_label_2
_geom_bond_distance
Cu1 O1 1.947(3)
Cu1 N1 1.948(4)
Cu1 N3 1.978(4)
Cu1 O2 1.987(3)
O2 N4 1.290(5)
N1 N2 1.285(5)
N1 C6 1.343(6)
N3 C11 1.326(6)
N3 C7 1.364(5)
O3 N4 1.238(5)
N2 C7 1.399(5)
C7 C8 1.380(7)
N4 O4 1.215(5)
O1 C1 1.287(5)
C6 C5 1.449(6)
C6 C1 1.454(6)
C5 C15 1.410(7)
C5 C4 1.416(6)
C11 C10 1.381(7)
C8 C9 1.384(7)
C1 C2 1.416(6)
C10 C9 1.351(7)
C4 C12 1.396(6)
C4 C3 1.449(6)
C3 C2 1.341(7)
C12 C13 1.380(7)
C15 C14 1.383(7)
C14 C13 1.374(7)
